data_2016812
loop_
_publ_author_name
'\,Sahin, Onur'
'B\"uy\"ukg\"ung\"or, Orhan'
'K\"ose, Dursun Ali'
'Necefoglu, Hacali'

_publ_section_title <i>trans</i>-Diaquabis(nicotinamide-\k<i>N</i>)bis(salicylato-\k<i>O</i>)cobalt(II)
_journal_coeditor_code HJ3085
_journal_issue 10
_journal_name_full 'Acta Crystallographica Section C'
_journal_page_first m317
_journal_page_last m320
_journal_paper_doi 10.1107/S0108270108029521
_journal_volume 64
_journal_year 2008
_chemical_formula_iupac '[Co (C7 H5 O3)2 (C6 H6 N2 O)2 (H2 O)2]'
_chemical_formula_moiety 'C26 H26 Co N4 O10'
_chemical_formula_sum 'C26 H26 Co N4 O10'
_chemical_formula_weight 613.44
_chemical_name_systematic
;
trans-Diaquabis(nicotinamide-\k<i>N</i>)bis(salicylato-\k<i>O</i>)cobalt(II)
;
_space_group_IT_number 4
_symmetry_cell_setting monoclinic
_symmetry_space_group_name_Hall 'P 2yb'
_symmetry_space_group_name_H-M 'P 1 21 1'
_atom_sites_solution_hydrogens geom
_atom_sites_solution_primary direct
_atom_sites_solution_secondary difmap
_cell_angle_alpha 90.00
_cell_angle_beta 109.774(4)
_cell_angle_gamma 90.00
_cell_formula_units_Z 2
_cell_length_a 7.0484(4)
_cell_length_b 19.4249(7)
_cell_length_c 10.3331(5)
_cell_measurement_reflns_used 9880
_cell_measurement_temperature 296
_cell_measurement_theta_max 27.31
_cell_measurement_theta_min 2.09
_cell_volume 1331.33(12)
_computing_cell_refinement 'X-AREA (Stoe & Cie, 2002)'
_computing_data_collection 'X-AREA (Stoe & Cie, 2002)'
_computing_data_reduction 'X-RED32 (Stoe & Cie, 2002)'
_computing_molecular_graphics 'ORTEP-3 for Windows (Farrugia, 1997)'
_computing_publication_material 'WinGX (Farrugia, 1999)'
_computing_structure_refinement 'SHELXL97 (Sheldrick, 2008)'
_computing_structure_solution 'SHELXS97 (Sheldrick, 2008)'
_diffrn_ambient_temperature 296
_diffrn_detector_area_resol_mean 6.67
_diffrn_measured_fraction_theta_full 1.000
_diffrn_measured_fraction_theta_max 1.000
_diffrn_measurement_device_type 'Stoe IPDSII'
_diffrn_measurement_method '\w scans'
_diffrn_radiation_monochromator graphite
_diffrn_radiation_source 'fine-focus sealed tube'
_diffrn_radiation_type MoK\a
_diffrn_radiation_wavelength 0.71073
_diffrn_reflns_av_R_equivalents 0.0606
_diffrn_reflns_av_sigmaI/netI 0.0498
_diffrn_reflns_limit_h_max 8
_diffrn_reflns_limit_h_min -8
_diffrn_reflns_limit_k_max 24
_diffrn_reflns_limit_k_min -24
_diffrn_reflns_limit_l_max 11
_diffrn_reflns_limit_l_min -12
_diffrn_reflns_number 9880
_diffrn_reflns_theta_full 26.49
_diffrn_reflns_theta_max 26.49
_diffrn_reflns_theta_min 2.09
_diffrn_standards_decay_% <2
_diffrn_standards_number 0
_exptl_absorpt_coefficient_mu 0.710
_exptl_absorpt_correction_T_max 0.8109
_exptl_absorpt_correction_T_min 0.5493
_exptl_absorpt_correction_type integration
_exptl_absorpt_process_details '(X-RED32; Stoe & Cie, 2002)'
_exptl_crystal_colour brown
_exptl_crystal_density_diffrn 1.530
_exptl_crystal_density_method 'not measured'
_exptl_crystal_description prism
_exptl_crystal_F_000 634
_exptl_crystal_size_max 0.48
_exptl_crystal_size_mid 0.39
_exptl_crystal_size_min 0.36
_refine_diff_density_max 0.383
_refine_diff_density_min -0.673
_refine_ls_abs_structure_details 'Flack (1983), with how many Friedel pairs?'
_refine_ls_abs_structure_Flack 0.012(16)
_refine_ls_extinction_method none
_refine_ls_goodness_of_fit_ref 1.053
_refine_ls_hydrogen_treatment mixed
_refine_ls_matrix_type full
_refine_ls_number_parameters 383
_refine_ls_number_reflns 5360
_refine_ls_number_restraints 7
_refine_ls_restrained_S_all 1.053
_refine_ls_R_factor_all 0.0487
_refine_ls_R_factor_gt 0.0431
_refine_ls_shift/su_max 0.003
_refine_ls_shift/su_mean 0.000
_refine_ls_structure_factor_coef Fsqd
_refine_ls_weighting_details 'calc w = 1/[\s^2^(Fo^2^)+(0.0640P)^2^+0.1543P] where P=(Fo^2^+2Fc^2^)/3'
_refine_ls_weighting_scheme calc
_refine_ls_wR_factor_gt 0.1114
_refine_ls_wR_factor_ref 0.1145
_reflns_number_gt 4725
_reflns_number_total 5360
_reflns_threshold_expression I>2\s(I)
_cod_data_source_file hj3085.cif
_cod_data_source_block I
_cod_original_cell_volume 1331.33(11)
_cod_original_sg_symbol_Hall P2yb
_cod_original_sg_symbol_H-M 'P 21'
_cod_database_code 2016812
_cod_database_fobs_code 2016812

loop_
_symmetry_equiv_pos_as_xyz
'x, y, z'
'-x, y+1/2, -z'

loop_
_atom_site_type_symbol
_atom_site_label
_atom_site_fract_x
_atom_site_fract_y
_atom_site_fract_z
_atom_site_U_iso_or_equiv
_atom_site_adp_type
_atom_site_calc_flag
_atom_site_refinement_flags
_atom_site_occupancy
C C1 0.4559(7) 0.1501(2) 0.4983(4) 0.0507(9) Uani d . 1
H H1 0.5545 0.1413 0.4592 0.061 Uiso calc R 1
C C2 0.4618(8) 0.1144(2) 0.6136(5) 0.0651(12) Uani d . 1
H H2 0.5614 0.0817 0.6514 0.078 Uiso calc R 1
C C3 0.3163(7) 0.1279(2) 0.6735(4) 0.0575(10) Uani d . 1
H H3 0.3165 0.1040 0.7516 0.069 Uiso calc R 1
C C4 0.1726(6) 0.17694(19) 0.6160(4) 0.0454(8) Uani d . 1
C C5 0.1756(6) 0.2094(2) 0.4974(4) 0.0464(8) Uani d . 1
H H5 0.0756 0.2416 0.4562 0.056 Uiso calc R 1
C C6 0.0127(7) 0.1981(2) 0.6706(4) 0.0504(9) Uani d . 1
C C7 0.1489(6) 0.3403(2) -0.0040(4) 0.0485(8) Uani d . 1
H H7 0.0509 0.3517 0.0341 0.058 Uiso calc R 1
C C8 0.1330(7) 0.3674(2) -0.1314(4) 0.0553(10) Uani d . 1
H H8 0.0261 0.3961 -0.1779 0.066 Uiso calc R 1
C C9 0.2786(7) 0.3509(2) -0.1876(4) 0.0559(10) Uani d . 1
H H9 0.2709 0.3682 -0.2731 0.067 Uiso calc R 1
C C10 0.4367(6) 0.3083(2) -0.1158(4) 0.0451(8) Uani d . 1
C C11 0.4400(6) 0.2837(2) 0.0116(4) 0.0462(8) Uani d . 1
H H11 0.5461 0.2554 0.0612 0.055 Uiso calc R 1
C C12 0.6042(6) 0.2856(2) -0.1645(4) 0.0504(9) Uani d . 1
C C13 0.3227(6) 0.10799(19) 0.1328(4) 0.0482(9) Uani d . 1
C C14 0.4161(6) 0.06376(19) 0.0500(4) 0.0457(8) Uani d . 1
C C15 0.5935(7) 0.0848(2) 0.0293(4) 0.0513(9) Uani d . 1
H H15 0.6570 0.1251 0.0706 0.062 Uiso calc R 1
C C16 0.6751(8) 0.0470(2) -0.0509(5) 0.0605(10) Uani d . 1
H H16 0.7913 0.0620 -0.0658 0.073 Uiso calc R 1
C C17 0.5833(8) -0.0134(2) -0.1092(5) 0.0653(12) Uani d . 1
H H17 0.6402 -0.0395 -0.1621 0.078 Uiso calc R 1
C C18 0.4109(9) -0.0358(2) -0.0912(5) 0.0682(13) Uani d . 1
H H18 0.3490 -0.0760 -0.1337 0.082 Uiso calc R 1
C C19 0.3271(7) 0.0020(2) -0.0086(5) 0.0584(10) Uani d . 1
C C20 0.0543(6) 0.36403(18) 0.3307(4) 0.0434(8) Uani d . 1
C C21 0.0796(6) 0.42063(19) 0.4346(4) 0.0472(8) Uani d . 1
C C22 -0.0864(7) 0.4443(2) 0.4651(5) 0.0613(11) Uani d . 1
H H22 -0.2129 0.4256 0.4194 0.074 Uiso calc R 1
C C23 -0.0667(9) 0.4950(3) 0.5620(5) 0.0748(14) Uani d . 1
H H23 -0.1787 0.5097 0.5826 0.090 Uiso calc R 1
C C24 0.1183(11) 0.5234(3) 0.6277(6) 0.0817(16) Uani d . 1
H H24 0.1306 0.5583 0.6916 0.098 Uiso calc R 1
C C25 0.2865(9) 0.5013(2) 0.6009(5) 0.0704(13) Uani d . 1
H H25 0.4119 0.5206 0.6474 0.085 Uiso calc R 1
C C26 0.2676(7) 0.4494(2) 0.5030(4) 0.0518(9) Uani d . 1
N N1 0.3147(5) 0.19697(16) 0.4394(3) 0.0457(7) Uani d . 1
N N2 0.2978(5) 0.29893(16) 0.0659(3) 0.0446(7) Uani d . 1
N N3 0.0194(6) 0.1745(2) 0.7931(4) 0.0692(11) Uani d . 1
H H3A -0.0706 0.1871 0.8274 0.083 Uiso calc R 1
H H3B 0.1138 0.1467 0.8379 0.083 Uiso calc R 1
N N4 0.6131(6) 0.3132(2) -0.2798(4) 0.0673(10) Uani d . 1
H H4A 0.7043 0.2999 -0.3125 0.081 Uiso calc R 1
H H4B 0.5278 0.3443 -0.3219 0.081 Uiso calc R 1
O O1 0.6036(4) 0.28346(16) 0.3536(3) 0.0541(7) Uani d D 1
H H1A 0.696(6) 0.297(3) 0.327(5) 0.081 Uiso d D 1
H H1B 0.654(6) 0.255(2) 0.413(4) 0.081 Uiso d D 1
O O2 0.0064(5) 0.21115(18) 0.1713(3) 0.0585(7) Uani d D 1
H H2A 0.023(8) 0.1710(14) 0.149(6) 0.088 Uiso d D 1
H H2B -0.107(5) 0.222(2) 0.121(5) 0.088 Uiso d D 1
O O3 0.4119(4) 0.16219(13) 0.1839(3) 0.0490(6) Uani d . 1
O O4 0.2184(4) 0.34197(14) 0.3174(3) 0.0490(6) Uani d . 1
O O5 -0.1124(4) 0.34022(15) 0.2679(3) 0.0541(6) Uani d . 1
O O6 0.4403(5) 0.42729(19) 0.4848(4) 0.0740(9) Uani d . 1
H H6 0.4140 0.3956 0.4291 0.111 Uiso calc R 1
O O7 0.1586(6) 0.08797(17) 0.1435(4) 0.0811(11) Uani d . 1
O O8 0.1580(6) -0.02228(19) 0.0089(5) 0.0892(12) Uani d . 1
H H8A 0.1231 0.0040 0.0589 0.134 Uiso calc R 1
O O9 0.7238(5) 0.2410(2) -0.1014(3) 0.0636(8) Uani d . 1
O O10 -0.1223(4) 0.2379(2) 0.6058(3) 0.0665(9) Uani d . 1
Co Co1 0.30510(7) 0.24951(2) 0.25339(4) 0.04027(12) Uani d . 1

loop_
_atom_site_aniso_label
_atom_site_aniso_U_11
_atom_site_aniso_U_22
_atom_site_aniso_U_33
_atom_site_aniso_U_12
_atom_site_aniso_U_13
_atom_site_aniso_U_23
C1 0.060(2) 0.051(2) 0.051(2) 0.0054(17) 0.0324(19) 0.0034(17)
C2 0.078(3) 0.065(3) 0.064(3) 0.023(2) 0.039(2) 0.018(2)
C3 0.067(3) 0.065(3) 0.050(2) 0.009(2) 0.031(2) 0.0169(19)
C4 0.054(2) 0.050(2) 0.0399(17) -0.0034(16) 0.0256(17) 0.0005(15)
C5 0.056(2) 0.050(2) 0.0399(17) 0.0080(17) 0.0253(17) 0.0086(15)
C6 0.056(2) 0.060(2) 0.0411(19) -0.0030(18) 0.0241(18) 0.0041(17)
C7 0.055(2) 0.051(2) 0.0478(19) 0.0017(17) 0.0276(18) 0.0010(16)
C8 0.063(3) 0.057(2) 0.049(2) 0.011(2) 0.023(2) 0.0087(18)
C9 0.069(3) 0.062(2) 0.0425(19) 0.003(2) 0.027(2) 0.0114(18)
C10 0.053(2) 0.050(2) 0.0391(17) -0.0033(16) 0.0253(16) 0.0000(15)
C11 0.056(2) 0.0516(19) 0.0408(18) -0.0016(17) 0.0299(17) 0.0014(15)
C12 0.063(2) 0.058(2) 0.0424(19) -0.003(2) 0.0338(19) -0.0010(17)
C13 0.058(2) 0.046(2) 0.052(2) 0.0017(17) 0.0331(19) 0.0050(16)
C14 0.055(2) 0.0384(18) 0.049(2) 0.0025(16) 0.0254(18) 0.0001(15)
C15 0.060(2) 0.047(2) 0.054(2) 0.0014(17) 0.0286(19) -0.0014(16)
C16 0.071(3) 0.061(3) 0.057(2) 0.007(2) 0.032(2) 0.002(2)
C17 0.090(4) 0.056(3) 0.054(2) 0.020(2) 0.029(2) -0.0035(19)
C18 0.087(4) 0.045(2) 0.066(3) 0.003(2) 0.017(3) -0.010(2)
C19 0.063(3) 0.045(2) 0.068(3) 0.0025(19) 0.024(2) -0.0014(19)
C20 0.052(2) 0.0411(18) 0.0450(18) 0.0007(15) 0.0264(17) 0.0051(14)
C21 0.060(2) 0.0447(19) 0.0442(19) 0.0038(17) 0.0273(18) 0.0024(15)
C22 0.067(3) 0.066(3) 0.058(2) 0.011(2) 0.030(2) -0.007(2)
C23 0.088(4) 0.081(3) 0.064(3) 0.020(3) 0.037(3) -0.013(2)
C24 0.129(5) 0.058(3) 0.061(3) 0.016(3) 0.037(3) -0.014(2)
C25 0.098(4) 0.055(2) 0.057(2) -0.009(2) 0.023(3) -0.011(2)
C26 0.063(2) 0.051(2) 0.049(2) -0.0010(18) 0.029(2) 0.0022(17)
N1 0.0539(19) 0.0493(17) 0.0427(15) 0.0043(14) 0.0280(14) 0.0061(13)
N2 0.0513(18) 0.0483(17) 0.0426(15) 0.0005(14) 0.0270(14) 0.0016(13)
N3 0.074(3) 0.098(3) 0.051(2) 0.017(2) 0.042(2) 0.0243(19)
N4 0.078(3) 0.088(3) 0.0505(19) 0.016(2) 0.0406(19) 0.0195(18)
O1 0.0514(16) 0.0644(17) 0.0521(16) -0.0047(14) 0.0248(13) 0.0077(13)
O2 0.0491(16) 0.0667(18) 0.0598(17) 0.0000(14) 0.0186(13) -0.0014(15)
O3 0.0603(17) 0.0454(14) 0.0523(15) -0.0019(12) 0.0332(13) -0.0053(11)
O4 0.0527(15) 0.0508(14) 0.0528(15) 0.0008(12) 0.0300(12) -0.0075(12)
O5 0.0536(16) 0.0557(15) 0.0600(16) -0.0026(13) 0.0283(14) -0.0040(13)
O6 0.0613(19) 0.086(2) 0.077(2) -0.0092(17) 0.0274(18) -0.0200(18)
O7 0.082(2) 0.0589(18) 0.129(3) -0.0129(17) 0.070(2) -0.015(2)
O8 0.083(3) 0.061(2) 0.139(4) -0.0217(18) 0.058(3) -0.022(2)
O9 0.0727(18) 0.079(2) 0.0546(14) 0.0161(18) 0.0420(14) 0.0117(16)
O10 0.0638(17) 0.099(3) 0.0460(13) 0.0195(18) 0.0305(13) 0.0125(16)
Co1 0.0497(2) 0.0426(2) 0.03727(19) 0.0004(2) 0.02618(17) 0.0007(2)

loop_
_atom_type_symbol
_atom_type_description
_atom_type_scat_dispersion_real
_atom_type_scat_dispersion_imag
_atom_type_scat_source
C C 0.0033 0.0016 'International Tables Vol C Tables 4.2.6.8 and 6.1.1.4'
H H 0.0000 0.0000 'International Tables Vol C Tables 4.2.6.8 and 6.1.1.4'
N N 0.0061 0.0033 'International Tables Vol C Tables 4.2.6.8 and 6.1.1.4'
O O 0.0106 0.0060 'International Tables Vol C Tables 4.2.6.8 and 6.1.1.4'
Co Co 0.3494 0.9721 'International Tables Vol C Tables 4.2.6.8 and 6.1.1.4'

loop_
_geom_angle_atom_site_label_1
_geom_angle_atom_site_label_2
_geom_angle_atom_site_label_3
_geom_angle
_geom_angle_publ_flag
N1 C1 C2 122.8(4) ?
N1 C1 H1 118.6 ?
C2 C1 H1 118.6 ?
C1 C2 C3 118.9(4) ?
C1 C2 H2 120.6 ?
C3 C2 H2 120.6 ?
C4 C3 C2 119.1(4) ?
C4 C3 H3 120.5 ?
C2 C3 H3 120.5 ?
C3 C4 C5 118.0(3) ?
C3 C4 C6 125.0(3) ?
C5 C4 C6 116.9(4) ?
N1 C5 C4 123.3(4) ?
N1 C5 H5 118.4 ?
C4 C5 H5 118.4 ?
O10 C6 N3 120.3(4) ?
O10 C6 C4 121.0(3) ?
N3 C6 C4 118.7(4) ?
N2 C7 C8 122.8(3) ?
N2 C7 H7 118.6 ?
C8 C7 H7 118.6 ?
C9 C8 C7 118.7(4) ?
C9 C8 H8 120.7 ?
C7 C8 H8 120.7 ?
C8 C9 C10 119.5(3) ?
C8 C9 H9 120.3 ?
C10 C9 H9 120.3 ?
C9 C10 C11 117.7(3) ?
C9 C10 C12 125.3(3) ?
C11 C10 C12 117.0(4) ?
N2 C11 C10 123.0(4) ?
N2 C11 H11 118.5 ?
C10 C11 H11 118.5 ?
O9 C12 N4 121.9(3) ?
O9 C12 C10 120.3(3) ?
N4 C12 C10 117.7(4) ?
O3 C13 O7 124.7(3) ?
O3 C13 C14 117.7(3) ?
O7 C13 C14 117.5(4) ?
C19 C14 C15 118.7(4) ?
C19 C14 C13 121.1(4) ?
C15 C14 C13 120.2(3) ?
C16 C15 C14 121.0(4) ?
C16 C15 H15 119.5 ?
C14 C15 H15 119.5 ?
C15 C16 C17 119.3(5) ?
C15 C16 H16 120.3 ?
C17 C16 H16 120.3 ?
C18 C17 C16 121.4(4) ?
C18 C17 H17 119.3 ?
C16 C17 H17 119.3 ?
C17 C18 C19 119.8(4) ?
C17 C18 H18 120.1 ?
C19 C18 H18 120.1 ?
O8 C19 C14 122.1(4) ?
O8 C19 C18 118.2(4) ?
C14 C19 C18 119.7(4) ?
O5 C20 O4 123.7(3) ?
O5 C20 C21 121.0(3) ?
O4 C20 C21 115.2(3) ?
C22 C21 C26 118.8(4) ?
C22 C21 C20 119.9(4) ?
C26 C21 C20 121.3(3) ?
C23 C22 C21 121.1(5) ?
C23 C22 H22 119.5 ?
C21 C22 H22 119.5 ?
C24 C23 C22 119.6(5) ?
C24 C23 H23 120.2 ?
C22 C23 H23 120.2 ?
C23 C24 C25 121.1(4) ?
C23 C24 H24 119.4 ?
C25 C24 H24 119.4 ?
C24 C25 C26 119.4(5) ?
C24 C25 H25 120.3 ?
C26 C25 H25 120.3 ?
O6 C26 C21 123.0(4) ?
O6 C26 C25 117.1(4) ?
C21 C26 C25 119.9(4) ?
C5 N1 C1 117.9(3) ?
C5 N1 Co1 120.6(3) ?
C1 N1 Co1 121.5(2) ?
C7 N2 C11 118.3(3) ?
C7 N2 Co1 122.4(2) ?
C11 N2 Co1 119.2(3) ?
C6 N3 H3A 120.0 ?
C6 N3 H3B 120.0 ?
H3A N3 H3B 120.0 ?
C12 N4 H4A 120.0 ?
C12 N4 H4B 120.0 ?
H4A N4 H4B 120.0 ?
Co1 O1 H1A 134(4) ?
Co1 O1 H1B 105(3) ?
H1A O1 H1B 106(3) ?
Co1 O2 H2A 103(4) ?
Co1 O2 H2B 142(4) ?
H2A O2 H2B 105(3) ?
C13 O3 Co1 130.1(3) y
C20 O4 Co1 134.1(3) y
C26 O6 H6 109.5 ?
C19 O8 H8A 109.5 ?
O4 Co1 O3 174.58(11) y
O4 Co1 O1 85.72(12) ?
O3 Co1 O1 90.40(12) ?
O4 Co1 O2 94.12(12) ?
O3 Co1 O2 90.11(12) ?
O1 Co1 O2 174.40(12) y
O4 Co1 N2 88.92(11) ?
O3 Co1 N2 87.38(11) ?
O1 Co1 N2 91.06(11) ?
O2 Co1 N2 94.53(12) ?
O4 Co1 N1 92.82(11) ?
O3 Co1 N1 90.90(11) ?
O1 Co1 N1 89.14(12) ?
O2 Co1 N1 85.28(13) ?
N2 Co1 N1 178.26(12) y

loop_
_geom_bond_atom_site_label_1
_geom_bond_atom_site_label_2
_geom_bond_distance
_geom_bond_publ_flag
C1 N1 1.334(5) ?
C1 C2 1.367(6) ?
C1 H1 0.9300 ?
C2 C3 1.390(6) ?
C2 H2 0.9300 ?
C3 C4 1.370(6) ?
C3 H3 0.9300 ?
C4 C5 1.385(5) ?
C4 C6 1.479(5) ?
C5 N1 1.333(4) ?
C5 H5 0.9300 ?
C6 O10 1.233(5) ?
C6 N3 1.332(5) ?
C7 N2 1.326(5) ?
C7 C8 1.386(5) ?
C7 H7 0.9300 ?
C8 C9 1.377(6) ?
C8 H8 0.9300 ?
C9 C10 1.385(6) ?
C9 H9 0.9300 ?
C10 C11 1.393(5) ?
C10 C12 1.499(5) ?
C11 N2 1.337(4) ?
C11 H11 0.9300 ?
C12 O9 1.231(5) ?
C12 N4 1.327(5) ?
C13 O3 1.248(5) ?
C13 O7 1.260(5) ?
C13 C14 1.512(5) ?
C14 C19 1.393(6) ?
C14 C15 1.399(5) ?
C15 C16 1.371(6) ?
C15 H15 0.9300 ?
C16 C17 1.376(7) ?
C16 H16 0.9300 ?
C17 C18 1.361(7) ?
C17 H17 0.9300 ?
C18 C19 1.399(6) ?
C18 H18 0.9300 ?
C19 O8 1.350(5) ?
C20 O5 1.225(5) ?
C20 O4 1.283(4) ?
C20 C21 1.504(5) ?
C21 C22 1.389(6) ?
C21 C26 1.391(6) ?
C22 C23 1.376(6) ?
C22 H22 0.9300 ?
C23 C24 1.367(9) ?
C23 H23 0.9300 ?
C24 C25 1.374(8) ?
C24 H24 0.9300 ?
C25 C26 1.402(6) ?
C25 H25 0.9300 ?
C26 O6 1.363(5) ?
N1 Co1 2.157(3) y
N2 Co1 2.147(3) y
N3 H3A 0.8600 ?
N3 H3B 0.8600 ?
N4 H4A 0.8600 ?
N4 H4B 0.8600 ?
O1 Co1 2.112(3) y
O1 H1A 0.83(5) ?
O1 H1B 0.81(4) ?
O2 Co1 2.121(3) y
O2 H2A 0.834(19) ?
O2 H2B 0.82(4) ?
O3 Co1 2.079(3) y
O4 Co1 2.076(3) y
O6 H6 0.8200 ?
O8 H8A 0.8200 ?

loop_
_geom_hbond_atom_site_label_D
_geom_hbond_atom_site_label_H
_geom_hbond_atom_site_label_A
_geom_hbond_site_symmetry_A
_geom_hbond_distance_DH
_geom_hbond_distance_HA
_geom_hbond_distance_DA
_geom_hbond_angle_DHA
N3 H3A O9 1_456 0.86 2.11 2.955(4) 166.7
N4 H4A O10 1_654 0.86 2.09 2.916(5) 161.6
N4 H4B O6 1_554 0.86 2.48 3.210(6) 143.7
O6 H6 O4 . 0.82 1.80 2.521(4) 145.8
O8 H8A O7 . 0.82 1.83 2.553(5) 146.5
O1 H1A O5 1_655 0.83(5) 1.86(5) 2.684(4) 172(5)
O1 H1B O10 1_655 0.81(4) 2.11(4) 2.810(4) 145(5)
O2 H2A O7 . 0.834(19) 1.88(2) 2.677(5) 158(5)
O2 H2B O9 1_455 0.82(4) 2.23(4) 2.906(4) 140(5)
C18 H18 O5 2_545 0.93 2.41 3.311(6) 164.5
C3 H3 Cg1 1_556 0.93 2.68 3.520(4) 151
C9 H9 Cg2 1_554 0.93 2.82 3.614(4) 144

loop_
_geom_torsion_atom_site_label_1
_geom_torsion_atom_site_label_2
_geom_torsion_atom_site_label_3
_geom_torsion_atom_site_label_4
_geom_torsion
N1 C1 C2 C3 -0.8(7)
C1 C2 C3 C4 -0.6(7)
C2 C3 C4 C5 2.0(7)
C2 C3 C4 C6 -178.2(4)
C3 C4 C5 N1 -2.2(6)
C6 C4 C5 N1 177.9(4)
C3 C4 C6 O10 -173.1(4)
C5 C4 C6 O10 6.7(6)
C3 C4 C6 N3 8.4(7)
C5 C4 C6 N3 -171.7(4)
N2 C7 C8 C9 -0.3(7)
C7 C8 C9 C10 -0.3(7)
C8 C9 C10 C11 0.2(6)
C8 C9 C10 C12 179.5(4)
C9 C10 C11 N2 0.6(6)
C12 C10 C11 N2 -178.7(4)
C9 C10 C12 O9 -170.9(4)
C11 C10 C12 O9 8.4(6)
C9 C10 C12 N4 6.4(6)
C11 C10 C12 N4 -174.3(4)
O3 C13 C14 C19 179.0(4)
O7 C13 C14 C19 -2.0(6)
O3 C13 C14 C15 -1.8(6)
O7 C13 C14 C15 177.1(4)
C19 C14 C15 C16 2.3(6)
C13 C14 C15 C16 -176.9(4)
C14 C15 C16 C17 -1.5(7)
C15 C16 C17 C18 1.3(7)
C16 C17 C18 C19 -1.9(7)
C15 C14 C19 O8 178.8(4)
C13 C14 C19 O8 -2.0(7)
C15 C14 C19 C18 -2.9(6)
C13 C14 C19 C18 176.4(4)
C17 C18 C19 O8 -178.9(5)
C17 C18 C19 C14 2.7(7)
O5 C20 C21 C22 3.1(6)
O4 C20 C21 C22 -174.7(4)
O5 C20 C21 C26 -177.9(4)
O4 C20 C21 C26 4.3(5)
C26 C21 C22 C23 -0.5(7)
C20 C21 C22 C23 178.5(4)
C21 C22 C23 C24 1.2(8)
C22 C23 C24 C25 -1.4(8)
C23 C24 C25 C26 1.0(8)
C22 C21 C26 O6 176.7(4)
C20 C21 C26 O6 -2.3(6)
C22 C21 C26 C25 0.1(6)
C20 C21 C26 C25 -178.9(4)
C24 C25 C26 O6 -177.1(5)
C24 C25 C26 C21 -0.4(7)
C4 C5 N1 C1 0.9(6)
C4 C5 N1 Co1 179.4(3)
C2 C1 N1 C5 0.6(6)
C2 C1 N1 Co1 -177.8(4)
C8 C7 N2 C11 1.1(6)
C8 C7 N2 Co1 -173.8(3)
C10 C11 N2 C7 -1.2(6)
C10 C11 N2 Co1 173.9(3)
O7 C13 O3 Co1 -18.6(6)
C14 C13 O3 Co1 160.2(3)
O5 C20 O4 Co1 -23.3(6)
C21 C20 O4 Co1 154.5(2)
C20 O4 Co1 O1 -161.6(3)
C20 O4 Co1 O2 12.8(3)
C20 O4 Co1 N2 107.2(3)
C20 O4 Co1 N1 -72.7(3)
C13 O3 Co1 O1 166.1(3)
C13 O3 Co1 O2 -8.3(3)
C13 O3 Co1 N2 -102.9(3)
C13 O3 Co1 N1 76.9(3)
C7 N2 Co1 O4 -44.2(3)
C11 N2 Co1 O4 140.9(3)
C7 N2 Co1 O3 139.7(3)
C11 N2 Co1 O3 -35.1(3)
C7 N2 Co1 O1 -129.9(3)
C11 N2 Co1 O1 55.2(3)
C7 N2 Co1 O2 49.8(3)
C11 N2 Co1 O2 -125.0(3)
C5 N1 Co1 O4 39.2(3)
C1 N1 Co1 O4 -142.3(3)
C5 N1 Co1 O3 -144.7(3)
C1 N1 Co1 O3 33.7(3)
C5 N1 Co1 O1 124.9(3)
C1 N1 Co1 O1 -56.7(3)
C5 N1 Co1 O2 -54.7(3)
C1 N1 Co1 O2 123.8(3)
